data_7044436
loop_
_publ_author_name
'Baskin, Maria'
'Fridman, Natalia'
'Kosa, Monica'
'Maayan, Galia'

_publ_section_title
;
 Heteroleptic Complexes via Solubility Control: Examples of Cu(II),
 Co(II), Ni(II) and Mn(II) complexes Based on the Derivatives of
 Terpyridine and Hydroxyquinoline
;
_journal_name_full 'Dalton Trans.'
_journal_paper_doi 10.1039/C7DT03387G
_journal_year 2017
_chemical_formula_moiety 'C25 H16 Cu N5 O, F6 P, C4 H8 O'
_chemical_formula_sum 'C29 H24 Cu F6 N5 O2 P'
_chemical_formula_weight 683.04
_chemical_name_common 'Galia4 (Masha)'
_chemical_name_systematic
;
 ? 
;
_space_group_crystal_system monoclinic
_space_group_IT_number 14
_space_group_name_Hall '-P 2ybc'
_space_group_name_H-M_alt 'P 1 21/c 1'
_symmetry_space_group_name_Hall '-P 2ybc'
_symmetry_space_group_name_H-M 'P 1 21/c 1'
_atom_sites_solution_hydrogens geom
_audit_creation_date 2017-09-28
_audit_creation_method
;
Olex2 1.2
(compiled 2017.08.10 svn.r3458 for OlexSys, GUI svn.r5381)
;
_audit_update_record
;
2017-09-28 deposited with the CCDC.
2017-10-09 downloaded from the CCDC.
;
_cell_angle_alpha 90
_cell_angle_beta 101.317(9)
_cell_angle_gamma 90
_cell_formula_units_Z 4
_cell_length_a 7.666(3)
_cell_length_b 14.968(2)
_cell_length_c 26.507(5)
_cell_measurement_reflns_used 4613
_cell_measurement_temperature 293(2)
_cell_measurement_theta_max 24.14
_cell_measurement_theta_min 1.36
_cell_volume 2982.4(14)
_computing_cell_refinement 'DENZO HKL2000 (Otwinowski & Minor 1997)'
_computing_data_collection 'Collect (Nonius, 2006)'
_computing_data_reduction 'DENZO HKL2000 (Otwinowski & Minor 1997)'
_computing_molecular_graphics 'Olex2 (Dolomanov et al., 2009)'
_computing_publication_material 'Olex2 (Dolomanov et al., 2009)'
_computing_structure_refinement 'ShelXL (Sheldrick, 2015)'
_computing_structure_solution 'SHELXS-97 (Sheldrick, 1990)'
_diffrn_ambient_temperature 293.15
_diffrn_detector_area_resol_mean 95
_diffrn_measured_fraction_theta_full 0.997
_diffrn_measured_fraction_theta_max 0.997
_diffrn_measurement_device_type 'Nonius KappaCCD'
_diffrn_measurement_method 'phi- and omega-scans'
_diffrn_radiation_type MoK\a
_diffrn_radiation_wavelength 0.71073
_diffrn_reflns_av_R_equivalents 0.089
_diffrn_reflns_av_unetI/netI 0.0533
_diffrn_reflns_Laue_measured_fraction_full 0.997
_diffrn_reflns_Laue_measured_fraction_max 0.997
_diffrn_reflns_limit_h_max 8
_diffrn_reflns_limit_h_min 0
_diffrn_reflns_limit_k_max 0
_diffrn_reflns_limit_k_min -16
_diffrn_reflns_limit_l_max 28
_diffrn_reflns_limit_l_min -29
_diffrn_reflns_number 4432
_diffrn_reflns_point_group_measured_fraction_full 0.997
_diffrn_reflns_point_group_measured_fraction_max 0.997
_diffrn_reflns_theta_full 25.063
_diffrn_reflns_theta_max 25.063
_diffrn_reflns_theta_min 1.567
_exptl_absorpt_coefficient_mu 0.860
_exptl_absorpt_correction_T_max 0.8939
_exptl_absorpt_correction_T_min 0.8506
_exptl_absorpt_correction_type multi-scan
_exptl_absorpt_process_details
;
'HKL Denzo and Scalepack (Otwinowski & Minor 1997)'  
;
_exptl_crystal_colour 'dark brown'
_exptl_crystal_density_diffrn 1.521
_exptl_crystal_density_method 'not measured'
_exptl_crystal_description block
_exptl_crystal_F_000 1388
_exptl_crystal_size_max 0.18
_exptl_crystal_size_mid 0.15
_exptl_crystal_size_min 0.12
_exptl_transmission_factor_max 0.8939
_exptl_transmission_factor_min 0.8506
_refine_diff_density_max 0.486
_refine_diff_density_min -0.430
_refine_diff_density_rms 0.119
_refine_ls_extinction_method none
_refine_ls_goodness_of_fit_ref 1.044
_refine_ls_hydrogen_treatment constr
_refine_ls_matrix_type full
_refine_ls_number_parameters 397
_refine_ls_number_reflns 4432
_refine_ls_number_restraints 5
_refine_ls_restrained_S_all 1.043
_refine_ls_R_factor_all 0.1053
_refine_ls_R_factor_gt 0.0587
_refine_ls_shift/su_max 0.000
_refine_ls_shift/su_mean 0.000
_refine_ls_structure_factor_coef Fsqd
_refine_ls_weighting_details 'w=1/[\s^2^(Fo^2^)+(0.1116P)^2^] where P=(Fo^2^+2Fc^2^)/3'
_refine_ls_weighting_scheme calc
_refine_ls_wR_factor_gt 0.1507
_refine_ls_wR_factor_ref 0.1833
_reflns_Friedel_coverage 0.000
_reflns_number_gt 2809
_reflns_number_total 4432
_reflns_threshold_expression 'I > 2\s(I)'
_cod_data_source_file c7dt03387g2.cif
_cod_data_source_block galia4
_cod_original_cell_volume 2982.4(13)
_cod_database_code 7044436
_shelx_shelxl_version_number 2014/7
_shelx_space_group_comment
;
The symmetry employed for this shelxl refinement is uniquely defined
by the following loop, which should always be used as a source of
symmetry information in preference to the above space-group names.
They are only intended as comments.
;
_shelx_estimated_absorpt_t_max 0.904
_shelx_estimated_absorpt_t_min 0.861
_olex2_refinement_description
;
1. Fixed Uiso
 At 1.2 times of:
  All C(H) groups, All C(H,H) groups
2. Restrained distances
 O2-C29
 1.42 with sigma of 0.001
 C28-C29
 1.5 with sigma of 0.001
 C28-C27
 1.5 with sigma of 0.001
 C27-C26
 1.5 with sigma of 0.001
 O2-C26
 1.42 with sigma of 0.001
3.a Secondary CH2 refined with riding coordinates:
 C26(H26A,H26B), C27(H27A,H27B), C28(H28A,H28B), C29(H29A,H29B)
3.b Aromatic/amide H refined with riding coordinates:
 C1(H1), C2(H2), C3(H3), C4(H4), C7(H7), C8(H8), C9(H9), C12(H12), C13(H13),
 C14(H14), C15(H15), C17(H17), C18(H18), C19(H19), C22(H22), C23(H23)
;
_olex2_submission_special_instructions 'No special instructions were received'

loop_
_space_group_symop_operation_xyz
'x, y, z'
'-x, y+1/2, -z+1/2'
'-x, -y, -z'
'x, -y-1/2, z-1/2'

loop_
_atom_site_label
_atom_site_type_symbol
_atom_site_fract_x
_atom_site_fract_y
_atom_site_fract_z
_atom_site_U_iso_or_equiv
_atom_site_adp_type
_atom_site_occupancy
_atom_site_site_symmetry_order
_atom_site_calc_flag
_atom_site_refinement_flags_posn
Cu1 Cu 0.56815(9) 0.34544(4) 0.15084(2) 0.0602(3) Uani 1 1 d .
N1 N 0.4179(7) 0.2340(3) 0.15607(16) 0.0718(13) Uani 1 1 d .
N2 N 0.3941(6) 0.3931(3) 0.18751(14) 0.0584(11) Uani 1 1 d .
N3 N 0.6669(6) 0.4706(3) 0.16658(14) 0.0568(11) Uani 1 1 d .
N4 N 0.4797(5) 0.3707(3) 0.06500(14) 0.0540(10) Uani 1 1 d .
N5 N 0.1095(8) 0.4808(4) 0.0804(2) 0.1060(19) Uani 1 1 d .
O1 O 0.7617(5) 0.2925(3) 0.12696(12) 0.0752(11) Uani 1 1 d .
C1 C 0.4455(12) 0.1524(5) 0.1379(3) 0.100(2) Uani 1 1 d .
H1 H 0.5456 0.1425 0.1238 0.119 Uiso 1 1 calc R
C2 C 0.3268(14) 0.0824(6) 0.1399(3) 0.116(3) Uani 1 1 d .
H2 H 0.3475 0.0259 0.1278 0.140 Uiso 1 1 calc R
C3 C 0.1807(14) 0.0990(6) 0.1600(3) 0.117(3) Uani 1 1 d .
H3 H 0.0997 0.0532 0.1614 0.140 Uiso 1 1 calc R
C4 C 0.1498(10) 0.1823(5) 0.1784(2) 0.095(2) Uani 1 1 d .
H4 H 0.0479 0.1936 0.1914 0.114 Uiso 1 1 calc R
C5 C 0.2740(8) 0.2490(4) 0.1770(2) 0.0714(16) Uani 1 1 d .
C6 C 0.2626(8) 0.3392(4) 0.19693(19) 0.0667(15) Uani 1 1 d .
C7 C 0.1419(8) 0.3700(5) 0.2242(2) 0.0798(18) Uani 1 1 d .
H7 H 0.0495 0.3338 0.2302 0.096 Uiso 1 1 calc R
C8 C 0.1602(9) 0.4564(6) 0.2426(2) 0.091(2) Uani 1 1 d .
H8 H 0.0791 0.4781 0.2615 0.109 Uiso 1 1 calc R
C9 C 0.2958(8) 0.5116(4) 0.2338(2) 0.0766(17) Uani 1 1 d .
H9 H 0.3080 0.5696 0.2466 0.092 Uiso 1 1 calc R
C10 C 0.4135(7) 0.4766(4) 0.20489(17) 0.0575(13) Uani 1 1 d .
C11 C 0.5662(7) 0.5229(4) 0.19104(17) 0.0588(14) Uani 1 1 d .
C12 C 0.6096(8) 0.6114(4) 0.2009(2) 0.0707(15) Uani 1 1 d .
H12 H 0.5394 0.6468 0.2178 0.085 Uiso 1 1 calc R
C13 C 0.7563(9) 0.6474(4) 0.1859(2) 0.0793(18) Uani 1 1 d .
H13 H 0.7855 0.7072 0.1924 0.095 Uiso 1 1 calc R
C14 C 0.8584(8) 0.5946(5) 0.1616(2) 0.0765(17) Uani 1 1 d .
H14 H 0.9589 0.6176 0.1515 0.092 Uiso 1 1 calc R
C15 C 0.8098(7) 0.5061(4) 0.15208(18) 0.0671(15) Uani 1 1 d .
H15 H 0.8787 0.4701 0.1351 0.080 Uiso 1 1 calc R
C16 C 0.7567(8) 0.2950(4) 0.0762(2) 0.0667(15) Uani 1 1 d .
C17 C 0.8907(9) 0.2609(5) 0.0546(2) 0.088(2) Uani 1 1 d .
H17 H 0.9889 0.2349 0.0756 0.105 Uiso 1 1 calc R
C18 C 0.8828(10) 0.2646(5) 0.0018(2) 0.100(2) Uani 1 1 d .
H18 H 0.9752 0.2402 -0.0118 0.120 Uiso 1 1 calc R
C19 C 0.7438(10) 0.3029(5) -0.0304(2) 0.095(2) Uani 1 1 d .
H19 H 0.7422 0.3047 -0.0656 0.114 Uiso 1 1 calc R
C20 C 0.6027(8) 0.3398(4) -0.0111(2) 0.0699(16) Uani 1 1 d .
C21 C 0.6107(7) 0.3359(3) 0.04332(18) 0.0567(13) Uani 1 1 d .
C22 C 0.4521(9) 0.3810(5) -0.0404(2) 0.088(2) Uani 1 1 d .
H22 H 0.4417 0.3851 -0.0759 0.105 Uiso 1 1 calc R
C23 C 0.3229(9) 0.4147(5) -0.0186(2) 0.0816(18) Uani 1 1 d .
H23 H 0.2224 0.4407 -0.0386 0.098 Uiso 1 1 calc R
C24 C 0.3428(7) 0.4098(4) 0.03517(19) 0.0619(14) Uani 1 1 d .
C25 C 0.2123(8) 0.4491(5) 0.0603(2) 0.0765(17) Uani 1 1 d .
P1 P 0.7593(2) 0.31197(11) 0.31135(5) 0.0697(5) Uani 1 1 d .
F1 F 0.7703(7) 0.3635(3) 0.36375(15) 0.1268(16) Uani 1 1 d .
F2 F 0.7521(8) 0.2610(3) 0.25955(14) 0.1487(19) Uani 1 1 d .
F3 F 0.5527(6) 0.3158(4) 0.2999(2) 0.1408(18) Uani 1 1 d .
F4 F 0.7677(6) 0.4032(3) 0.28193(14) 0.1113(13) Uani 1 1 d .
F5 F 0.9697(5) 0.3085(3) 0.32140(18) 0.1285(15) Uani 1 1 d .
F6 F 0.7540(5) 0.2194(2) 0.34029(13) 0.1056(12) Uani 1 1 d .
O2 O 0.800(4) -0.0415(14) 0.0241(10) 0.85(4) Uani 1 1 d D
C26 C 0.752(3) 0.0147(9) 0.0624(7) 0.44(2) Uani 1 1 d D
H26A H 0.6513 0.0518 0.0479 0.525 Uiso 1 1 calc R
H26B H 0.8512 0.0531 0.0773 0.525 Uiso 1 1 calc R
C27 C 0.7062(18) -0.0472(12) 0.1023(5) 0.285(13) Uani 1 1 d D
H27A H 0.6061 -0.0251 0.1161 0.342 Uiso 1 1 calc R
H27B H 0.8068 -0.0568 0.1303 0.342 Uiso 1 1 calc R
C28 C 0.659(4) -0.1303(14) 0.0710(8) 0.376(19) Uani 1 1 d D
H28A H 0.5317 -0.1401 0.0661 0.451 Uiso 1 1 calc R
H28B H 0.7180 -0.1810 0.0898 0.451 Uiso 1 1 calc R
C29 C 0.711(3) -0.1253(14) 0.0194(9) 0.44(2) Uani 1 1 d D
H29A H 0.7899 -0.1737 0.0144 0.529 Uiso 1 1 calc R
H29B H 0.6079 -0.1252 -0.0085 0.529 Uiso 1 1 calc R

loop_
_atom_site_aniso_label
_atom_site_aniso_U_11
_atom_site_aniso_U_22
_atom_site_aniso_U_33
_atom_site_aniso_U_23
_atom_site_aniso_U_13
_atom_site_aniso_U_12
Cu1 0.0668(5) 0.0638(5) 0.0517(4) 0.0034(3) 0.0157(3) 0.0069(3)
N1 0.092(4) 0.066(3) 0.057(3) 0.003(2) 0.013(2) -0.006(3)
N2 0.065(3) 0.064(3) 0.046(2) 0.011(2) 0.0098(19) 0.003(2)
N3 0.062(3) 0.063(3) 0.045(2) 0.0043(19) 0.009(2) 0.002(2)
N4 0.049(3) 0.064(3) 0.048(2) 0.0033(19) 0.007(2) 0.001(2)
N5 0.077(4) 0.140(6) 0.106(4) 0.012(4) 0.028(3) 0.022(4)
O1 0.083(3) 0.091(3) 0.052(2) 0.0082(19) 0.0155(18) 0.031(2)
C1 0.133(7) 0.082(5) 0.086(4) 0.007(4) 0.028(4) -0.003(5)
C2 0.168(9) 0.073(5) 0.110(6) 0.002(4) 0.034(6) -0.011(6)
C3 0.152(9) 0.092(7) 0.101(5) 0.020(5) 0.013(5) -0.041(6)
C4 0.102(6) 0.094(6) 0.083(4) 0.026(4) 0.004(4) -0.014(5)
C5 0.072(4) 0.082(5) 0.057(3) 0.018(3) 0.006(3) -0.008(4)
C6 0.064(4) 0.082(4) 0.052(3) 0.016(3) 0.007(3) 0.003(3)
C7 0.063(4) 0.104(5) 0.074(4) 0.018(4) 0.020(3) 0.005(4)
C8 0.084(5) 0.129(7) 0.068(4) 0.017(4) 0.036(3) 0.022(5)
C9 0.083(4) 0.087(4) 0.063(3) 0.000(3) 0.022(3) 0.020(4)
C10 0.058(3) 0.069(4) 0.046(3) 0.005(2) 0.011(2) 0.002(3)
C11 0.068(4) 0.062(4) 0.045(3) 0.001(2) 0.010(2) 0.009(3)
C12 0.079(4) 0.066(4) 0.063(3) -0.008(3) 0.004(3) 0.001(3)
C13 0.081(5) 0.075(4) 0.078(4) -0.011(3) 0.008(3) -0.017(4)
C14 0.062(4) 0.088(5) 0.075(4) 0.009(3) 0.001(3) -0.015(4)
C15 0.065(4) 0.083(4) 0.055(3) 0.013(3) 0.016(3) 0.000(3)
C16 0.076(4) 0.065(4) 0.063(3) 0.002(3) 0.023(3) 0.013(3)
C17 0.085(5) 0.112(5) 0.069(4) -0.001(3) 0.020(3) 0.035(4)
C18 0.094(5) 0.134(6) 0.083(4) -0.008(4) 0.041(4) 0.028(5)
C19 0.112(6) 0.119(6) 0.059(3) -0.005(4) 0.030(4) 0.021(5)
C20 0.076(4) 0.083(4) 0.050(3) -0.005(3) 0.011(3) 0.007(3)
C21 0.066(4) 0.056(3) 0.050(3) -0.004(2) 0.016(3) 0.005(3)
C22 0.100(5) 0.118(5) 0.044(3) 0.000(3) 0.011(3) 0.004(4)
C23 0.079(4) 0.108(5) 0.054(3) 0.008(3) 0.004(3) 0.010(4)
C24 0.055(3) 0.069(4) 0.062(3) 0.005(3) 0.011(3) 0.003(3)
C25 0.063(4) 0.102(5) 0.067(3) 0.019(3) 0.018(3) 0.005(4)
P1 0.0735(11) 0.0716(10) 0.0662(9) 0.0095(7) 0.0190(7) 0.0038(8)
F1 0.183(5) 0.112(3) 0.094(3) -0.013(2) 0.048(3) 0.016(3)
F2 0.251(6) 0.119(4) 0.082(2) -0.022(2) 0.047(3) -0.030(4)
F3 0.071(3) 0.157(4) 0.190(5) 0.070(4) 0.015(3) 0.004(3)
F4 0.126(3) 0.087(3) 0.119(3) 0.039(2) 0.021(2) -0.005(2)
F5 0.075(3) 0.153(4) 0.160(4) 0.034(3) 0.028(3) 0.017(3)
F6 0.133(3) 0.086(3) 0.099(2) 0.030(2) 0.024(2) 0.002(2)
O2 1.38(11) 0.30(3) 0.90(8) -0.10(4) 0.30(8) -0.26(5)
C26 0.64(5) 0.107(13) 0.48(4) -0.083(19) -0.10(4) 0.03(2)
C27 0.155(13) 0.54(4) 0.175(12) 0.015(18) 0.070(10) 0.135(19)
C28 0.49(5) 0.27(3) 0.34(4) -0.06(2) 0.03(3) -0.11(3)
C29 0.38(4) 0.35(4) 0.57(6) -0.07(4) 0.04(4) 0.19(3)

loop_
_atom_type_symbol
_atom_type_description
_atom_type_scat_dispersion_real
_atom_type_scat_dispersion_imag
_atom_type_scat_source
Cu Cu 0.3200 1.2650 'International Tables Vol C Tables 4.2.6.8 and 6.1.1.4'
P P 0.1020 0.0940 'International Tables Vol C Tables 4.2.6.8 and 6.1.1.4'
F F 0.0170 0.0100 'International Tables Vol C Tables 4.2.6.8 and 6.1.1.4'
O O 0.0110 0.0060 'International Tables Vol C Tables 4.2.6.8 and 6.1.1.4'
N N 0.0060 0.0030 'International Tables Vol C Tables 4.2.6.8 and 6.1.1.4'
C C 0.0030 0.0020 'International Tables Vol C Tables 4.2.6.8 and 6.1.1.4'
H H 0.0000 0.0000 'International Tables Vol C Tables 4.2.6.8 and 6.1.1.4'

loop_
_geom_angle_atom_site_label_1
_geom_angle_atom_site_label_2
_geom_angle_atom_site_label_3
_geom_angle
N1 Cu1 N4 98.16(16)
N2 Cu1 N1 79.2(2)
N2 Cu1 N3 79.81(18)
N2 Cu1 N4 109.99(16)
N3 Cu1 N1 158.24(19)
N3 Cu1 N4 94.47(15)
O1 Cu1 N1 99.8(2)
O1 Cu1 N2 169.52(15)
O1 Cu1 N3 99.75(18)
O1 Cu1 N4 80.49(15)
C1 N1 Cu1 125.8(5)
C1 N1 C5 119.9(6)
C5 N1 Cu1 114.2(4)
C6 N2 Cu1 119.1(4)
C10 N2 Cu1 118.6(4)
C10 N2 C6 122.3(5)
C11 N3 Cu1 114.1(4)
C15 N3 Cu1 126.8(4)
C15 N3 C11 119.0(5)
C21 N4 Cu1 105.1(3)
C24 N4 Cu1 135.9(3)
C24 N4 C21 119.0(4)
C16 O1 Cu1 117.0(3)
N1 C1 H1 119.4
N1 C1 C2 121.2(8)
C2 C1 H1 119.4
C1 C2 H2 120.9
C3 C2 C1 118.2(8)
C3 C2 H2 120.9
C2 C3 H3 119.4
C2 C3 C4 121.2(8)
C4 C3 H3 119.4
C3 C4 H4 120.8
C3 C4 C5 118.5(8)
C5 C4 H4 120.8
N1 C5 C4 120.9(6)
N1 C5 C6 114.5(5)
C4 C5 C6 124.6(6)
N2 C6 C5 112.7(5)
N2 C6 C7 120.3(6)
C7 C6 C5 127.0(6)
C6 C7 H7 120.9
C6 C7 C8 118.3(6)
C8 C7 H7 120.9
C7 C8 H8 119.1
C7 C8 C9 121.9(6)
C9 C8 H8 119.1
C8 C9 H9 121.4
C8 C9 C10 117.1(6)
C10 C9 H9 121.4
N2 C10 C9 120.2(5)
N2 C10 C11 113.5(4)
C9 C10 C11 126.3(5)
N3 C11 C10 113.9(5)
N3 C11 C12 120.6(5)
C12 C11 C10 125.6(5)
C11 C12 H12 119.9
C13 C12 C11 120.2(6)
C13 C12 H12 119.9
C12 C13 H13 120.4
C14 C13 C12 119.3(6)
C14 C13 H13 120.4
C13 C14 H14 120.6
C13 C14 C15 118.8(6)
C15 C14 H14 120.6
N3 C15 C14 122.1(5)
N3 C15 H15 118.9
C14 C15 H15 118.9
O1 C16 C17 122.4(5)
O1 C16 C21 119.6(5)
C17 C16 C21 118.0(5)
C16 C17 H17 119.3
C16 C17 C18 121.3(6)
C18 C17 H17 119.3
C17 C18 H18 119.2
C19 C18 C17 121.6(6)
C19 C18 H18 119.2
C18 C19 H19 119.8
C18 C19 C20 120.4(5)
C20 C19 H19 119.8
C19 C20 C21 118.0(5)
C19 C20 C22 125.7(5)
C22 C20 C21 116.3(5)
N4 C21 C16 117.8(4)
N4 C21 C20 121.5(5)
C16 C21 C20 120.7(5)
C20 C22 H22 119.1
C23 C22 C20 121.7(5)
C23 C22 H22 119.1
C22 C23 H23 120.8
C22 C23 C24 118.4(6)
C24 C23 H23 120.8
N4 C24 C23 123.1(5)
N4 C24 C25 116.7(4)
C23 C24 C25 120.2(5)
N5 C25 C24 179.5(8)
F1 P1 F4 90.7(2)
F1 P1 F5 89.5(3)
F1 P1 F6 90.2(2)
F2 P1 F1 179.0(3)
F2 P1 F4 89.2(2)
F2 P1 F5 89.5(3)
F2 P1 F6 89.9(2)
F3 P1 F1 91.7(3)
F3 P1 F2 89.3(3)
F3 P1 F4 90.6(2)
F3 P1 F5 178.4(3)
F3 P1 F6 90.3(2)
F4 P1 F5 88.4(2)
F4 P1 F6 178.8(3)
F5 P1 F6 90.7(2)
C29 O2 C26 113.6(18)
O2 C26 H26A 110.6
O2 C26 H26B 110.6
O2 C26 C27 105.5(15)
H26A C26 H26B 108.8
C27 C26 H26A 110.6
C27 C26 H26B 110.6
C26 C27 H27A 111.6
C26 C27 H27B 111.6
C26 C27 C28 100.7(14)
H27A C27 H27B 109.4
C28 C27 H27A 111.6
C28 C27 H27B 111.6
C27 C28 H28A 109.1
C27 C28 H28B 109.1
C27 C28 C29 112.6(16)
H28A C28 H28B 107.8
C29 C28 H28A 109.1
C29 C28 H28B 109.1
O2 C29 C28 99.9(18)
O2 C29 H29A 111.8
O2 C29 H29B 111.8
C28 C29 H29A 111.8
C28 C29 H29B 111.8
H29A C29 H29B 109.5

loop_
_geom_bond_atom_site_label_1
_geom_bond_atom_site_label_2
_geom_bond_distance
Cu1 N1 2.048(5)
Cu1 N2 1.935(4)
Cu1 N3 2.033(4)
Cu1 N4 2.275(4)
Cu1 O1 1.897(4)
N1 C1 1.344(8)
N1 C5 1.347(7)
N2 C6 1.352(7)
N2 C10 1.330(7)
N3 C11 1.351(6)
N3 C15 1.340(6)
N4 C21 1.355(6)
N4 C24 1.321(6)
N5 C25 1.138(7)
O1 C16 1.338(6)
C1 H1 0.9300
C1 C2 1.396(10)
C2 H2 0.9300
C2 C3 1.354(11)
C3 H3 0.9300
C3 C4 1.376(11)
C4 H4 0.9300
C4 C5 1.384(9)
C5 C6 1.459(8)
C6 C7 1.361(8)
C7 H7 0.9300
C7 C8 1.379(9)
C8 H8 0.9300
C8 C9 1.384(9)
C9 H9 0.9300
C9 C10 1.396(7)
C10 C11 1.468(7)
C11 C12 1.378(8)
C12 H12 0.9300
C12 C13 1.374(8)
C13 H13 0.9300
C13 C14 1.361(8)
C14 H14 0.9300
C14 C15 1.386(8)
C15 H15 0.9300
C16 C17 1.370(7)
C16 C21 1.416(7)
C17 H17 0.9300
C17 C18 1.390(8)
C18 H18 0.9300
C18 C19 1.355(9)
C19 H19 0.9300
C19 C20 1.398(8)
C20 C21 1.433(7)
C20 C22 1.402(8)
C22 H22 0.9300
C22 C23 1.339(8)
C23 H23 0.9300
C23 C24 1.406(7)
C24 C25 1.432(8)
P1 F1 1.576(4)
P1 F2 1.562(4)
P1 F3 1.554(4)
P1 F4 1.580(4)
P1 F5 1.583(4)
P1 F6 1.588(4)
O2 C26 1.4200(11)
O2 C29 1.4199(11)
C26 H26A 0.9700
C26 H26B 0.9700
C26 C27 1.4998(11)
C27 H27A 0.9700
C27 H27B 0.9700
C27 C28 1.5000(11)
C28 H28A 0.9700
C28 H28B 0.9700
C28 C29 1.4999(11)
C29 H29A 0.9700
C29 H29B 0.9700
